data_4065979
loop_
_publ_author_name
'Ouhsaine, F.'
'Andr\'e, E.'
'Sotiropoulos, J. M.'
'Escudi\'e, J.'
'Ranaivonjatovo, H.'
'Gornitzka, H.'
'Saffon, N.'
'Miqueu, K.'
'Lazraq, M.'

_publ_section_title
;
 The Reactivity of Phosphagermaallene Mes*P&#x2550;C&#x2550;Ge(t-Bu)Tip
 toward Aldehydes and Ketones: an Experimental and Theoretical Study
;
_journal_issue 11
_journal_name_full Organometallics
_journal_page_first 2566
_journal_paper_doi 10.1021/om100233y
_journal_volume 29
_journal_year 2010
_chemical_formula_sum 'C42 H67 Ge O P'
_chemical_formula_weight 691.52
_chemical_name_systematic
; 
 ? 
;
_space_group_IT_number 2
_symmetry_cell_setting triclinic
_symmetry_space_group_name_Hall '-P 1'
_symmetry_space_group_name_H-M 'P -1'
_atom_sites_solution_hydrogens geom
_atom_sites_solution_primary direct
_atom_sites_solution_secondary difmap
_audit_creation_method SHELXL-97
_cell_angle_alpha 102.737(2)
_cell_angle_beta 106.859(2)
_cell_angle_gamma 98.330(2)
_cell_formula_units_Z 2
_cell_length_a 10.0287(4)
_cell_length_b 14.7045(5)
_cell_length_c 14.8994(6)
_cell_measurement_reflns_used 2915
_cell_measurement_temperature 173(2)
_cell_measurement_theta_max 24.49
_cell_measurement_theta_min 2.33
_cell_volume 1999.02(14)
_computing_cell_refinement 'Bruker SMART'
_computing_data_collection 'Bruker SMART'
_computing_data_reduction 'Bruker SAINT'
_computing_molecular_graphics 'Bruker SHELXTL'
_computing_publication_material 'Bruker SHELXTL'
_computing_structure_refinement 'SHELXL-97 (Sheldrick, 1997)'
_computing_structure_solution 'SHELXS-97 (Sheldrick, 1990)'
_diffrn_ambient_temperature 173(2)
_diffrn_measured_fraction_theta_full 0.990
_diffrn_measured_fraction_theta_max 0.990
_diffrn_measurement_device_type 'CCD area detector'
_diffrn_measurement_method 'phi and omega scans'
_diffrn_radiation_monochromator graphite
_diffrn_radiation_source 'fine-focus sealed tube'
_diffrn_radiation_type MoK\a
_diffrn_radiation_wavelength 0.71073
_diffrn_reflns_av_R_equivalents 0.0552
_diffrn_reflns_av_sigmaI/netI 0.0956
_diffrn_reflns_limit_h_max 12
_diffrn_reflns_limit_h_min -12
_diffrn_reflns_limit_k_max 17
_diffrn_reflns_limit_k_min -18
_diffrn_reflns_limit_l_max 16
_diffrn_reflns_limit_l_min -18
_diffrn_reflns_number 15929
_diffrn_reflns_theta_full 26.37
_diffrn_reflns_theta_max 26.37
_diffrn_reflns_theta_min 5.18
_exptl_absorpt_coefficient_mu 0.835
_exptl_absorpt_correction_T_max 0.9211
_exptl_absorpt_correction_T_min 0.8508
_exptl_absorpt_correction_type multi-scan
_exptl_absorpt_process_details 'SADABS (Bruker-AXS)'
_exptl_crystal_colour colourless
_exptl_crystal_density_diffrn 1.149
_exptl_crystal_density_method 'not measured'
_exptl_crystal_description plate
_exptl_crystal_F_000 748
_exptl_crystal_size_max 0.20
_exptl_crystal_size_mid 0.20
_exptl_crystal_size_min 0.10
_refine_diff_density_max 0.501
_refine_diff_density_min -0.566
_refine_diff_density_rms 0.069
_refine_ls_extinction_method none
_refine_ls_goodness_of_fit_ref 0.987
_refine_ls_hydrogen_treatment constr
_refine_ls_matrix_type full
_refine_ls_number_parameters 425
_refine_ls_number_reflns 8110
_refine_ls_number_restraints 0
_refine_ls_restrained_S_all 0.987
_refine_ls_R_factor_all 0.0835
_refine_ls_R_factor_gt 0.0463
_refine_ls_shift/su_max 0.001
_refine_ls_shift/su_mean 0.000
_refine_ls_structure_factor_coef Fsqd
_refine_ls_weighting_details 'calc w=1/[\s^2^(Fo^2^)+(0.0354P)^2^+0.0000P] where P=(Fo^2^+2Fc^2^)/3'
_refine_ls_weighting_scheme calc
_refine_ls_wR_factor_gt 0.0879
_refine_ls_wR_factor_ref 0.1006
_reflns_number_gt 5616
_reflns_number_total 8110
_reflns_threshold_expression >2sigma(I)
_cod_data_source_file om100233y_si_002.cif
_cod_data_source_block 6
_cod_depositor_comments
;
The following automatic conversions were performed:

'_symmetry_cell_setting' value 'Triclinic' changed to 'triclinic'
according to /home/saulius/struct/CIF-dictionaries/cif_core.dic
dictionary named 'cif_core.dic' version 2.4.1 from 2010-06-29.

Automatic conversion script
Id: cif_fix_values 1715 2011-07-08 13:25:40Z adriana 
;
_cod_original_cell_volume 1999.02(13)
_cod_original_sg_symbol_H-M P-1
_cod_database_code 4065979

loop_
_symmetry_equiv_pos_as_xyz
'x, y, z'
'-x, -y, -z'

loop_
_atom_site_label
_atom_site_type_symbol
_atom_site_fract_x
_atom_site_fract_y
_atom_site_fract_z
_atom_site_U_iso_or_equiv
_atom_site_adp_type
_atom_site_occupancy
_atom_site_symmetry_multiplicity
_atom_site_calc_flag
_atom_site_refinement_flags
Ge1 Ge 0.32560(3) -0.03787(2) 0.21255(2) 0.02185(10) Uani 1 1 d .
P1 P 0.38949(8) 0.16500(5) 0.35815(6) 0.02569(18) Uani 1 1 d .
O1 O 0.35292(19) -0.01785(13) 0.10216(14) 0.0294(5) Uani 1 1 d .
C1 C 0.2797(3) 0.08594(19) 0.2556(2) 0.0223(6) Uani 1 1 d .
C2 C 0.1628(3) 0.1027(2) 0.1738(2) 0.0279(7) Uani 1 1 d .
H2A H 0.0710 0.0604 0.1651 0.033 Uiso 1 1 calc R
H2B H 0.1534 0.1696 0.1934 0.033 Uiso 1 1 calc R
C3 C 0.1886(3) 0.0846(2) 0.0772(2) 0.0314(7) Uani 1 1 d .
H3 H 0.1368 0.1133 0.0312 0.038 Uiso 1 1 calc R
C4 C 0.2747(3) 0.0339(2) 0.0494(2) 0.0297(7) Uani 1 1 d .
C5 C 0.3063(4) 0.0291(3) -0.0440(2) 0.0460(9) Uani 1 1 d .
H5A H 0.2443 0.0621 -0.0830 0.069 Uiso 1 1 calc R
H5B H 0.2885 -0.0379 -0.0810 0.069 Uiso 1 1 calc R
H5C H 0.4066 0.0601 -0.0289 0.069 Uiso 1 1 calc R
C6 C 0.5137(3) -0.0588(2) 0.2824(2) 0.0266(7) Uani 1 1 d .
C7 C 0.5203(3) -0.0633(2) 0.3848(2) 0.0375(8) Uani 1 1 d .
H7A H 0.6155 -0.0703 0.4204 0.056 Uiso 1 1 calc R
H7B H 0.4481 -0.1182 0.3804 0.056 Uiso 1 1 calc R
H7C H 0.5017 -0.0043 0.4196 0.056 Uiso 1 1 calc R
C8 C 0.5322(3) -0.1538(2) 0.2256(2) 0.0387(8) Uani 1 1 d .
H8A H 0.6238 -0.1662 0.2604 0.058 Uiso 1 1 calc R
H8B H 0.5303 -0.1504 0.1604 0.058 Uiso 1 1 calc R
H8C H 0.4541 -0.2057 0.2199 0.058 Uiso 1 1 calc R
C9 C 0.6341(3) 0.0221(2) 0.2890(2) 0.0329(7) Uani 1 1 d .
H9A H 0.6270 0.0268 0.2232 0.049 Uiso 1 1 calc R
H9B H 0.7267 0.0085 0.3199 0.049 Uiso 1 1 calc R
H9C H 0.6258 0.0827 0.3280 0.049 Uiso 1 1 calc R
C10 C 0.1646(3) -0.14987(18) 0.1767(2) 0.0215(6) Uani 1 1 d .
C11 C 0.0855(3) -0.15641(19) 0.2402(2) 0.0238(6) Uani 1 1 d .
C12 C -0.0390(3) -0.22849(19) 0.2106(2) 0.0277(7) Uani 1 1 d .
H12 H -0.0918 -0.2315 0.2539 0.033 Uiso 1 1 calc R
C13 C -0.0873(3) -0.29543(19) 0.1202(2) 0.0278(7) Uani 1 1 d .
C14 C -0.0028(3) -0.2920(2) 0.0611(2) 0.0300(7) Uani 1 1 d .
H14 H -0.0316 -0.3394 0.0003 0.036 Uiso 1 1 calc R
C15 C 0.1229(3) -0.22193(19) 0.0872(2) 0.0260(7) Uani 1 1 d .
C16 C 0.2064(3) -0.2310(2) 0.0156(2) 0.0297(7) Uani 1 1 d .
H16 H 0.2945 -0.1783 0.0442 0.036 Uiso 1 1 calc R
C17 C 0.1186(3) -0.2187(2) -0.0817(2) 0.0431(8) Uani 1 1 d .
H17A H 0.1762 -0.2204 -0.1249 0.065 Uiso 1 1 calc R
H17B H 0.0904 -0.1572 -0.0706 0.065 Uiso 1 1 calc R
H17C H 0.0329 -0.2708 -0.1122 0.065 Uiso 1 1 calc R
C18 C 0.2533(3) -0.3265(2) -0.0002(3) 0.0427(8) Uani 1 1 d .
H18A H 0.1686 -0.3793 -0.0307 0.064 Uiso 1 1 calc R
H18B H 0.3094 -0.3333 0.0629 0.064 Uiso 1 1 calc R
H18C H 0.3118 -0.3278 -0.0427 0.064 Uiso 1 1 calc R
C19 C -0.2266(3) -0.3706(2) 0.0832(3) 0.0387(8) Uani 1 1 d .
H19 H -0.2075 -0.4320 0.0505 0.046 Uiso 1 1 calc R
C20 C -0.3387(3) -0.3436(3) 0.0059(3) 0.0537(10) Uani 1 1 d .
H20A H -0.3582 -0.2826 0.0352 0.081 Uiso 1 1 calc R
H20B H -0.4269 -0.3935 -0.0195 0.081 Uiso 1 1 calc R
H20C H -0.3029 -0.3373 -0.0475 0.081 Uiso 1 1 calc R
C21 C -0.2847(4) -0.3892(2) 0.1625(3) 0.0547(10) Uani 1 1 d .
H21A H -0.2116 -0.4064 0.2116 0.082 Uiso 1 1 calc R
H21B H -0.3697 -0.4418 0.1336 0.082 Uiso 1 1 calc R
H21C H -0.3103 -0.3314 0.1934 0.082 Uiso 1 1 calc R
C22 C 0.1291(3) -0.09108(19) 0.3428(2) 0.0283(7) Uani 1 1 d .
H22 H 0.2159 -0.0415 0.3534 0.034 Uiso 1 1 calc R
C23 C 0.1671(3) -0.1455(2) 0.4199(2) 0.0407(8) Uani 1 1 d .
H23A H 0.0819 -0.1919 0.4135 0.061 Uiso 1 1 calc R
H23B H 0.2020 -0.1002 0.4852 0.061 Uiso 1 1 calc R
H23C H 0.2416 -0.1791 0.4105 0.061 Uiso 1 1 calc R
C24 C 0.0113(3) -0.0397(2) 0.3570(3) 0.0444(9) Uani 1 1 d .
H24A H -0.0182 -0.0087 0.3049 0.067 Uiso 1 1 calc R
H24B H 0.0477 0.0087 0.4204 0.067 Uiso 1 1 calc R
H24C H -0.0709 -0.0863 0.3548 0.067 Uiso 1 1 calc R
C25 C 0.3501(3) 0.28409(19) 0.3516(2) 0.0249(6) Uani 1 1 d .
C26 C 0.2418(3) 0.31915(19) 0.3818(2) 0.0252(6) Uani 1 1 d .
C27 C 0.2044(3) 0.4015(2) 0.3588(2) 0.0315(7) Uani 1 1 d .
H27 H 0.1293 0.4234 0.3777 0.038 Uiso 1 1 calc R
C28 C 0.2708(3) 0.45212(19) 0.3103(2) 0.0289(7) Uani 1 1 d .
C29 C 0.3863(3) 0.4218(2) 0.2891(2) 0.0298(7) Uani 1 1 d .
H29 H 0.4369 0.4579 0.2588 0.036 Uiso 1 1 calc R
C30 C 0.4311(3) 0.34130(19) 0.3099(2) 0.0262(7) Uani 1 1 d .
C31 C 0.5719(3) 0.3227(2) 0.2923(2) 0.0311(7) Uani 1 1 d .
C32 C 0.5471(3) 0.2351(2) 0.2070(2) 0.0380(8) Uani 1 1 d .
H32A H 0.6389 0.2274 0.1991 0.057 Uiso 1 1 calc R
H32B H 0.4842 0.2438 0.1470 0.057 Uiso 1 1 calc R
H32C H 0.5024 0.1779 0.2202 0.057 Uiso 1 1 calc R
C33 C 0.6770(3) 0.3159(3) 0.3883(3) 0.0484(9) Uani 1 1 d .
H33A H 0.6347 0.2623 0.4079 0.073 Uiso 1 1 calc R
H33B H 0.6964 0.3755 0.4396 0.073 Uiso 1 1 calc R
H33C H 0.7665 0.3054 0.3783 0.073 Uiso 1 1 calc R
C34 C 0.6493(3) 0.4067(2) 0.2664(3) 0.0458(9) Uani 1 1 d .
H34A H 0.6624 0.4666 0.3159 0.069 Uiso 1 1 calc R
H34B H 0.5919 0.4107 0.2024 0.069 Uiso 1 1 calc R
H34C H 0.7429 0.3962 0.2645 0.069 Uiso 1 1 calc R
C35 C 0.2267(4) 0.5403(2) 0.2824(2) 0.0376(8) Uani 1 1 d .
C36 C 0.1023(4) 0.5662(2) 0.3164(3) 0.0521(10) Uani 1 1 d .
H36A H 0.0188 0.5125 0.2860 0.078 Uiso 1 1 calc R
H36B H 0.0781 0.6230 0.2972 0.078 Uiso 1 1 calc R
H36C H 0.1310 0.5797 0.3875 0.078 Uiso 1 1 calc R
C37 C 0.1805(5) 0.5222(3) 0.1719(3) 0.0727(13) Uani 1 1 d .
H37A H 0.2596 0.5079 0.1493 0.109 Uiso 1 1 calc R
H37B H 0.1541 0.5793 0.1547 0.109 Uiso 1 1 calc R
H37C H 0.0980 0.4679 0.1409 0.109 Uiso 1 1 calc R
C38 C 0.3536(4) 0.6272(2) 0.3312(3) 0.0626(12) Uani 1 1 d .
H38A H 0.3851 0.6377 0.4021 0.094 Uiso 1 1 calc R
H38B H 0.3241 0.6840 0.3153 0.094 Uiso 1 1 calc R
H38C H 0.4325 0.6152 0.3073 0.094 Uiso 1 1 calc R
C39 C 0.1555(3) 0.2742(2) 0.4388(2) 0.0284(7) Uani 1 1 d .
C40 C 0.1150(4) 0.3515(2) 0.5076(3) 0.0587(11) Uani 1 1 d .
H40A H 0.0484 0.3822 0.4690 0.088 Uiso 1 1 calc R
H40B H 0.2014 0.3996 0.5503 0.088 Uiso 1 1 calc R
H40C H 0.0696 0.3219 0.5474 0.088 Uiso 1 1 calc R
C41 C 0.0167(3) 0.2074(2) 0.3653(3) 0.0446(9) Uani 1 1 d .
H41A H -0.0388 0.2439 0.3270 0.067 Uiso 1 1 calc R
H41B H -0.0395 0.1792 0.4004 0.067 Uiso 1 1 calc R
H41C H 0.0395 0.1564 0.3216 0.067 Uiso 1 1 calc R
C42 C 0.2354(3) 0.2182(3) 0.5037(3) 0.0501(10) Uani 1 1 d .
H42A H 0.1821 0.2027 0.5461 0.075 Uiso 1 1 calc R
H42B H 0.3308 0.2572 0.5439 0.075 Uiso 1 1 calc R
H42C H 0.2443 0.1590 0.4626 0.075 Uiso 1 1 calc R

loop_
_atom_site_aniso_label
_atom_site_aniso_U_11
_atom_site_aniso_U_22
_atom_site_aniso_U_33
_atom_site_aniso_U_23
_atom_site_aniso_U_13
_atom_site_aniso_U_12
Ge1 0.02286(15) 0.02642(17) 0.02214(18) 0.01092(12) 0.01130(12) 0.00919(12)
P1 0.0268(4) 0.0281(4) 0.0265(5) 0.0120(3) 0.0103(3) 0.0094(3)
O1 0.0355(11) 0.0382(12) 0.0278(12) 0.0186(10) 0.0183(9) 0.0181(9)
C1 0.0226(14) 0.0276(15) 0.0249(17) 0.0134(13) 0.0133(12) 0.0099(12)
C2 0.0282(15) 0.0289(16) 0.0294(18) 0.0119(13) 0.0091(13) 0.0104(13)
C3 0.0321(16) 0.0418(18) 0.0266(18) 0.0206(14) 0.0074(13) 0.0153(14)
C4 0.0310(16) 0.0371(17) 0.0255(18) 0.0176(14) 0.0090(13) 0.0080(14)
C5 0.051(2) 0.070(2) 0.035(2) 0.0299(18) 0.0227(17) 0.0242(19)
C6 0.0261(14) 0.0336(16) 0.0265(17) 0.0130(13) 0.0117(12) 0.0134(13)
C7 0.0364(17) 0.053(2) 0.034(2) 0.0229(16) 0.0139(15) 0.0207(16)
C8 0.0315(16) 0.0396(18) 0.046(2) 0.0083(16) 0.0113(15) 0.0193(15)
C9 0.0292(16) 0.0418(18) 0.0354(19) 0.0166(15) 0.0148(14) 0.0137(14)
C10 0.0242(14) 0.0218(14) 0.0217(16) 0.0085(12) 0.0074(12) 0.0116(12)
C11 0.0241(14) 0.0248(15) 0.0255(17) 0.0106(12) 0.0087(12) 0.0082(12)
C12 0.0294(15) 0.0281(16) 0.0313(18) 0.0107(13) 0.0158(13) 0.0087(13)
C13 0.0283(15) 0.0240(15) 0.0310(18) 0.0092(13) 0.0081(13) 0.0072(13)
C14 0.0332(16) 0.0268(16) 0.0250(17) 0.0026(13) 0.0046(13) 0.0087(13)
C15 0.0273(15) 0.0299(16) 0.0254(17) 0.0110(13) 0.0100(13) 0.0131(13)
C16 0.0307(15) 0.0366(17) 0.0234(17) 0.0072(14) 0.0103(13) 0.0116(14)
C17 0.0435(19) 0.062(2) 0.034(2) 0.0180(17) 0.0197(16) 0.0203(17)
C18 0.0477(19) 0.045(2) 0.040(2) 0.0056(16) 0.0210(16) 0.0202(17)
C19 0.0333(17) 0.0303(17) 0.046(2) 0.0046(15) 0.0112(15) 0.0020(14)
C20 0.0379(19) 0.061(2) 0.049(3) 0.0132(19) 0.0030(17) -0.0028(18)
C21 0.046(2) 0.048(2) 0.062(3) 0.0182(19) 0.0142(19) -0.0128(17)
C22 0.0349(16) 0.0258(15) 0.0267(17) 0.0048(13) 0.0172(13) 0.0036(13)
C23 0.054(2) 0.0392(18) 0.031(2) 0.0120(15) 0.0193(16) 0.0009(16)
C24 0.055(2) 0.0290(17) 0.058(3) 0.0052(16) 0.0376(19) 0.0082(16)
C25 0.0247(14) 0.0271(15) 0.0228(17) 0.0088(13) 0.0069(12) 0.0052(12)
C26 0.0263(15) 0.0250(15) 0.0239(17) 0.0069(12) 0.0080(12) 0.0050(12)
C27 0.0328(16) 0.0311(16) 0.0346(19) 0.0108(14) 0.0129(14) 0.0134(14)
C28 0.0391(17) 0.0217(15) 0.0272(18) 0.0074(13) 0.0114(14) 0.0090(13)
C29 0.0366(16) 0.0283(16) 0.0280(18) 0.0126(13) 0.0136(14) 0.0046(13)
C30 0.0252(14) 0.0262(15) 0.0255(17) 0.0043(13) 0.0095(12) 0.0026(12)
C31 0.0274(15) 0.0358(17) 0.0332(19) 0.0137(14) 0.0129(14) 0.0048(13)
C32 0.0420(18) 0.0385(18) 0.048(2) 0.0170(16) 0.0295(16) 0.0139(15)
C33 0.0285(17) 0.071(2) 0.048(2) 0.0236(19) 0.0111(16) 0.0100(17)
C34 0.0415(19) 0.0434(19) 0.056(2) 0.0107(17) 0.0289(17) -0.0019(16)
C35 0.061(2) 0.0225(16) 0.037(2) 0.0116(14) 0.0210(17) 0.0160(15)
C36 0.066(2) 0.039(2) 0.065(3) 0.0240(19) 0.027(2) 0.0288(18)
C37 0.136(4) 0.061(3) 0.043(3) 0.029(2) 0.034(3) 0.059(3)
C38 0.080(3) 0.0287(19) 0.094(3) 0.016(2) 0.051(3) 0.0153(19)
C39 0.0308(15) 0.0279(16) 0.0351(19) 0.0121(14) 0.0183(14) 0.0125(13)
C40 0.097(3) 0.037(2) 0.063(3) 0.0130(19) 0.059(2) 0.015(2)
C41 0.0405(18) 0.045(2) 0.050(2) 0.0152(17) 0.0230(17) -0.0024(16)
C42 0.0452(19) 0.080(3) 0.051(2) 0.044(2) 0.0297(18) 0.0255(19)

loop_
_atom_type_symbol
_atom_type_description
_atom_type_scat_dispersion_real
_atom_type_scat_dispersion_imag
_atom_type_scat_source
C C 0.0033 0.0016 'International Tables Vol C Tables 4.2.6.8 and 6.1.1.4'
H H 0.0000 0.0000 'International Tables Vol C Tables 4.2.6.8 and 6.1.1.4'
O O 0.0106 0.0060 'International Tables Vol C Tables 4.2.6.8 and 6.1.1.4'
P P 0.1023 0.0942 'International Tables Vol C Tables 4.2.6.8 and 6.1.1.4'
Ge Ge 0.1547 1.8001 'International Tables Vol C Tables 4.2.6.8 and 6.1.1.4'

loop_
_geom_angle_atom_site_label_1
_geom_angle_atom_site_label_2
_geom_angle_atom_site_label_3
_geom_angle
O1 Ge1 C1 95.62(10)
O1 Ge1 C6 101.45(10)
C1 Ge1 C6 118.79(11)
O1 Ge1 C10 109.43(10)
C1 Ge1 C10 114.38(10)
C6 Ge1 C10 114.00(11)
C1 P1 C25 106.45(13)
C4 O1 Ge1 121.84(18)
C2 C1 P1 128.4(2)
C2 C1 Ge1 110.48(19)
P1 C1 Ge1 119.37(14)
C3 C2 C1 114.2(2)
C4 C3 C2 127.6(3)
C3 C4 O1 125.7(3)
C3 C4 C5 123.7(3)
O1 C4 C5 110.6(3)
C7 C6 C9 109.6(2)
C7 C6 C8 109.4(2)
C9 C6 C8 109.0(2)
C7 C6 Ge1 109.76(19)
C9 C6 Ge1 110.51(18)
C8 C6 Ge1 108.48(19)
C11 C10 C15 118.6(2)
C11 C10 Ge1 119.4(2)
C15 C10 Ge1 122.0(2)
C12 C11 C10 120.0(3)
C12 C11 C22 116.1(3)
C10 C11 C22 123.8(2)
C13 C12 C11 122.0(3)
C12 C13 C14 117.3(3)
C12 C13 C19 123.4(3)
C14 C13 C19 119.4(3)
C13 C14 C15 123.1(3)
C14 C15 C10 118.7(3)
C14 C15 C16 116.4(3)
C10 C15 C16 124.9(2)
C17 C16 C15 110.7(2)
C17 C16 C18 110.4(3)
C15 C16 C18 111.9(2)
C21 C19 C13 114.5(3)
C21 C19 C20 110.4(3)
C13 C19 C20 109.8(3)
C11 C22 C24 111.4(2)
C11 C22 C23 111.9(2)
C24 C22 C23 109.2(3)
C26 C25 C30 118.5(2)
C26 C25 P1 123.4(2)
C30 C25 P1 118.0(2)
C27 C26 C25 118.9(3)
C27 C26 C39 115.0(2)
C25 C26 C39 126.1(2)
C28 C27 C26 123.3(3)
C27 C28 C29 117.0(3)
C27 C28 C35 123.3(3)
C29 C28 C35 119.6(3)
C30 C29 C28 123.3(3)
C29 C30 C25 118.3(3)
C29 C30 C31 117.3(3)
C25 C30 C31 124.3(2)
C32 C31 C33 112.1(3)
C32 C31 C34 104.9(3)
C33 C31 C34 105.5(2)
C32 C31 C30 113.2(2)
C33 C31 C30 108.9(3)
C34 C31 C30 112.0(2)
C37 C35 C28 109.8(3)
C37 C35 C38 109.5(3)
C28 C35 C38 109.6(3)
C37 C35 C36 108.3(3)
C28 C35 C36 112.3(3)
C38 C35 C36 107.2(3)
C41 C39 C42 109.0(3)
C41 C39 C40 107.8(3)
C42 C39 C40 105.5(3)
C41 C39 C26 108.7(2)
C42 C39 C26 114.4(2)
C40 C39 C26 111.3(2)

loop_
_geom_bond_atom_site_label_1
_geom_bond_atom_site_label_2
_geom_bond_distance
Ge1 O1 1.8216(19)
Ge1 C1 1.959(3)
Ge1 C6 1.976(3)
Ge1 C10 1.986(3)
P1 C1 1.664(3)
P1 C25 1.867(3)
O1 C4 1.375(3)
C1 C2 1.519(4)
C2 C3 1.508(4)
C3 C4 1.316(4)
C4 C5 1.503(4)
C6 C7 1.526(4)
C6 C9 1.532(4)
C6 C8 1.532(4)
C10 C11 1.410(4)
C10 C15 1.414(4)
C11 C12 1.403(4)
C11 C22 1.515(4)
C12 C13 1.384(4)
C13 C14 1.391(4)
C13 C19 1.522(4)
C14 C15 1.402(4)
C15 C16 1.531(4)
C16 C17 1.527(4)
C16 C18 1.536(4)
C19 C21 1.518(5)
C19 C20 1.525(4)
C22 C24 1.530(4)
C22 C23 1.531(4)
C25 C26 1.410(4)
C25 C30 1.442(4)
C26 C27 1.401(4)
C26 C39 1.554(4)
C27 C28 1.376(4)
C28 C29 1.394(4)
C28 C35 1.532(4)
C29 C30 1.391(4)
C30 C31 1.559(4)
C31 C32 1.529(4)
C31 C33 1.544(4)
C31 C34 1.545(4)
C35 C37 1.524(5)
C35 C38 1.536(5)
C35 C36 1.541(5)
C39 C41 1.532(4)
C39 C42 1.532(4)
C39 C40 1.540(4)
